data_4080382
loop_
_publ_author_name
'Normand, Mickael'
'Dorcet, Vincent'
'Kirillov, Evgeny'
'Carpentier, Jean-Fran\,cois'

_publ_section_title
;
 {Phenoxy-imine}aluminum versus -indium Complexes for the Immortal ROP of
 Lactide: Different Stereocontrol, Different Mechanisms
;
_journal_issue 6
_journal_name_full Organometallics
_journal_page_first 1694
_journal_paper_doi 10.1021/om301155m
_journal_volume 32
_journal_year 2013
_chemical_compound_source 'synthesis as described'
_chemical_formula_moiety 'C74 H76 Al2 N2 O4 Si2'
_chemical_formula_sum 'C74 H76 Al2 N2 O4 Si2'
_chemical_formula_weight 1167.51
_chemical_name_systematic
;
 ?
;
_space_group_IT_number 15
_symmetry_cell_setting monoclinic
_symmetry_Int_Tables_number 15
_symmetry_space_group_name_Hall '-C 2yc'
_symmetry_space_group_name_H-M 'C 1 2/c 1'
_atom_sites_solution_hydrogens geom
_atom_sites_solution_primary direct
_atom_sites_solution_secondary difmap
_audit_conform_dict_location ftp://ftp.iucr.org/pub/cif_core.dic
_audit_conform_dict_name cif_core.dic
_audit_conform_dict_version 2.3
_audit_creation_date 2012-05-29T11:07:47-00:00
_audit_creation_method 'WinGX routine CIF_UPDATE'
_cell_angle_alpha 90
_cell_angle_beta 98.132(2)
_cell_angle_gamma 90
_cell_formula_units_Z 4
_cell_length_a 14.5801(7)
_cell_length_b 16.4131(8)
_cell_length_c 32.5737(16)
_cell_measurement_reflns_used 9986
_cell_measurement_temperature 150(2)
_cell_measurement_theta_max 27.06
_cell_measurement_theta_min 2.52
_cell_measurement_wavelength 0.71073
_cell_volume 7716.7(7)
_computing_cell_refinement 'Bruker APEX2 (Bruker, 2006)'
_computing_data_collection 'Bruker APEX2 (Bruker, 2006)'
_computing_data_reduction 'Bruker APEX2 (Bruker, 2006)'
_computing_molecular_graphics 'Ortep-3 for Windows (Farrugia, 1997)'
_computing_publication_material
;
           WinGX publication routines (Farrugia, 1999),
           CRYSCAL (T. Roisnel, local program)
;
_computing_structure_refinement 'SHELXL-97 (Sheldrick, 1997)'
_computing_structure_solution 'SIR97 (Altomare et al., 1999)'
_diffrn_ambient_temperature 150(2)
_diffrn_detector 'CCD plate'
_diffrn_measured_fraction_theta_full 0.998
_diffrn_measured_fraction_theta_max 0.998
_diffrn_measurement_device_type 'APEXII, Bruker-AXS'
_diffrn_measurement_method 'CCD rotation images, thin slices'
_diffrn_radiation_monochromator graphite
_diffrn_radiation_probe x-ray
_diffrn_radiation_type MoK\a
_diffrn_radiation_wavelength 0.71073
_diffrn_reflns_av_R_equivalents 0.0343
_diffrn_reflns_av_unetI/netI 0.0368
_diffrn_reflns_limit_h_max 18
_diffrn_reflns_limit_h_min -17
_diffrn_reflns_limit_k_max 19
_diffrn_reflns_limit_k_min -21
_diffrn_reflns_limit_l_max 42
_diffrn_reflns_limit_l_min -38
_diffrn_reflns_number 32615
_diffrn_reflns_theta_full 27.48
_diffrn_reflns_theta_max 27.48
_diffrn_reflns_theta_min 2.92
_exptl_absorpt_coefficient_mu 0.111
_exptl_absorpt_correction_T_max 0.986
_exptl_absorpt_correction_T_min 0.877
_exptl_absorpt_correction_type multi-scan
_exptl_absorpt_process_details
;
  [Sheldrick, G.M. (2002). SADABS Bruker AXS Inc., Madison, Wisconsin, USA]
;
_exptl_crystal_colour colourless
_exptl_crystal_density_diffrn 1.005
_exptl_crystal_density_method 'not measured'
_exptl_crystal_description prism
_exptl_crystal_F_000 2480
_exptl_crystal_size_max 0.29
_exptl_crystal_size_mid 0.21
_exptl_crystal_size_min 0.13
_platon_squeeze_details
;
;
_refine_diff_density_max 0.666
_refine_diff_density_min -0.423
_refine_diff_density_rms 0.072
_refine_ls_extinction_method none
_refine_ls_goodness_of_fit_ref 1.11
_refine_ls_hydrogen_treatment mixed
_refine_ls_matrix_type full
_refine_ls_number_parameters 387
_refine_ls_number_reflns 8837
_refine_ls_number_restraints 0
_refine_ls_restrained_S_all 1.11
_refine_ls_R_factor_all 0.0898
_refine_ls_R_factor_gt 0.0753
_refine_ls_shift/su_max 0.029
_refine_ls_shift/su_mean 0.001
_refine_ls_structure_factor_coef Fsqd
_refine_ls_weighting_details 'calc w=1/[\s^2^(Fo^2^)+(0.0829P)^2^+22.8052P] where P=(Fo^2^+2Fc^2^)/3'
_refine_ls_weighting_scheme calc
_refine_ls_wR_factor_gt 0.2042
_refine_ls_wR_factor_ref 0.2112
_reflns_number_gt 7036
_reflns_number_total 8837
_reflns_threshold_expression >2sigma(I)
_cod_data_source_file om301155m_si_002.cif
_cod_data_source_block complex4h
_cod_original_cell_volume 7716.7(6)
_cod_original_sg_symbol_H-M 'C 2/c'
_cod_database_code 4080382

loop_
_symmetry_equiv_pos_as_xyz
'x, y, z'
'-x, y, -z+1/2'
'x+1/2, y+1/2, z'
'-x+1/2, y+1/2, -z+1/2'
'-x, -y, -z'
'x, -y, z-1/2'
'-x+1/2, -y+1/2, -z'
'x+1/2, -y+1/2, z-1/2'

loop_
_atom_site_label
_atom_site_type_symbol
_atom_site_fract_x
_atom_site_fract_y
_atom_site_fract_z
_atom_site_U_iso_or_equiv
_atom_site_adp_type
_atom_site_occupancy
_atom_site_symmetry_multiplicity
_atom_site_calc_flag
_atom_site_refinement_flags
Al1 Al 0.39873(5) 0.12102(5) 0.23854(2) 0.02400(19) Uani 1 1 d .
Si2 Si 0.35670(5) 0.29899(5) 0.12570(2) 0.02754(19) Uani 1 1 d .
O1 O 0.48654(13) 0.12116(13) 0.28420(6) 0.0271(4) Uani 1 1 d .
H1 H 0.480(3) 0.140(3) 0.3034(13) 0.05 Uiso 1 1 d .
C2 C 0.3458(2) 0.0161(2) 0.21805(11) 0.0429(8) Uani 1 1 d .
H2A H 0.2781 0.0206 0.2125 0.064 Uiso 1 1 calc R
H2B H 0.3629 -0.0261 0.239 0.064 Uiso 1 1 calc R
H2C H 0.3699 0.0014 0.1925 0.064 Uiso 1 1 calc R
N3 N 0.29592(15) 0.14764(15) 0.27444(7) 0.0269(5) Uani 1 1 d .
C4 C 0.29192(19) 0.0972(2) 0.31273(9) 0.0330(6) Uani 1 1 d .
H4A H 0.3424 0.115 0.3344 0.04 Uiso 1 1 calc R
H4B H 0.3039 0.0396 0.3061 0.04 Uiso 1 1 calc R
C5 C 0.20179(19) 0.10138(19) 0.33024(9) 0.0310(6) Uani 1 1 d .
C6 C 0.1266(2) 0.05380(19) 0.31244(9) 0.0329(6) Uani 1 1 d .
C7 C 0.0415(2) 0.0632(2) 0.32625(10) 0.0368(7) Uani 1 1 d .
H7 H -0.009 0.0303 0.3144 0.044 Uiso 1 1 calc R
C8 C 0.0276(2) 0.1188(2) 0.35663(10) 0.0397(7) Uani 1 1 d .
C9 C 0.1031(2) 0.1643(2) 0.37442(10) 0.0423(8) Uani 1 1 d .
H9 H 0.0953 0.2021 0.3957 0.051 Uiso 1 1 calc R
C10 C 0.1904(2) 0.1559(2) 0.36181(10) 0.0385(7) Uani 1 1 d .
C11 C 0.1360(2) -0.0066(2) 0.27810(10) 0.0419(7) Uani 1 1 d .
H11A H 0.0799 -0.0401 0.2729 0.063 Uiso 1 1 calc R
H11B H 0.1898 -0.0417 0.2864 0.063 Uiso 1 1 calc R
H11C H 0.1443 0.0229 0.2527 0.063 Uiso 1 1 calc R
C12 C -0.0668(2) 0.1302(3) 0.36956(14) 0.0561(10) Uani 1 1 d .
H12A H -0.1146 0.1201 0.3458 0.084 Uiso 1 1 calc R
H12B H -0.0726 0.1862 0.3794 0.084 Uiso 1 1 calc R
H12C H -0.0745 0.0919 0.3919 0.084 Uiso 1 1 calc R
C13 C 0.2701(3) 0.2076(3) 0.38246(12) 0.0554(10) Uani 1 1 d .
H13A H 0.2467 0.2478 0.4007 0.083 Uiso 1 1 calc R
H13B H 0.2993 0.2359 0.3612 0.083 Uiso 1 1 calc R
H13C H 0.3158 0.1726 0.3989 0.083 Uiso 1 1 calc R
C14 C 0.22899(18) 0.19755(18) 0.26370(8) 0.0285(6) Uani 1 1 d .
H14 H 0.1823 0.2015 0.2812 0.034 Uiso 1 1 calc R
C15 C 0.21924(18) 0.24814(17) 0.22704(8) 0.0275(6) Uani 1 1 d .
C16 C 0.13839(19) 0.29476(19) 0.21805(9) 0.0339(6) Uani 1 1 d .
H16 H 0.0937 0.2931 0.2366 0.041 Uiso 1 1 calc R
C17 C 0.1215(2) 0.3428(2) 0.18316(10) 0.0358(7) Uani 1 1 d .
C18 C 0.1889(2) 0.34408(19) 0.15656(9) 0.0334(6) Uani 1 1 d .
H18 H 0.1781 0.3768 0.1323 0.04 Uiso 1 1 calc R
C19 C 0.27101(19) 0.29977(18) 0.16384(8) 0.0288(6) Uani 1 1 d .
C20 C 0.28628(18) 0.25059(17) 0.19974(8) 0.0265(5) Uani 1 1 d .
C21 C 0.0319(2) 0.3914(3) 0.17347(13) 0.0545(10) Uani 1 1 d .
H21A H -0.0024 0.3726 0.1471 0.082 Uiso 1 1 calc R
H21B H 0.0466 0.4494 0.1713 0.082 Uiso 1 1 calc R
H21C H -0.0059 0.3835 0.1957 0.082 Uiso 1 1 calc R
O22 O 0.36500(12) 0.20922(13) 0.20744(6) 0.0300(4) Uani 1 1 d .
C31 C 0.37696(19) 0.19101(18) 0.10945(8) 0.0290(6) Uani 1 1 d .
C32 C 0.3103(3) 0.1314(2) 0.10885(12) 0.0509(9) Uani 1 1 d .
H32 H 0.2513 0.1453 0.116 0.061 Uiso 1 1 calc R
C33 C 0.3273(3) 0.0516(2) 0.09808(13) 0.0592(11) Uani 1 1 d .
H33 H 0.2798 0.012 0.098 0.071 Uiso 1 1 calc R
C34 C 0.4109(3) 0.0291(2) 0.08756(11) 0.0511(9) Uani 1 1 d .
H34 H 0.422 -0.0256 0.0801 0.061 Uiso 1 1 calc R
C35 C 0.4783(3) 0.0867(3) 0.08795(15) 0.0619(11) Uani 1 1 d .
H35 H 0.5372 0.0721 0.0809 0.074 Uiso 1 1 calc R
C36 C 0.4614(2) 0.1668(2) 0.09859(13) 0.0496(9) Uani 1 1 d .
H36 H 0.5091 0.2061 0.0984 0.059 Uiso 1 1 calc R
C41 C 0.4741(2) 0.34254(19) 0.14451(9) 0.0337(6) Uani 1 1 d .
C42 C 0.5197(2) 0.33209(19) 0.18482(10) 0.0375(7) Uani 1 1 d .
H42 H 0.4881 0.3074 0.2052 0.045 Uiso 1 1 calc R
C43 C 0.6110(2) 0.3576(2) 0.19542(13) 0.0513(9) Uani 1 1 d .
H43 H 0.6414 0.3503 0.2229 0.062 Uiso 1 1 calc R
C44 C 0.6574(3) 0.3936(3) 0.16603(16) 0.0626(12) Uani 1 1 d .
H44 H 0.72 0.4103 0.1733 0.075 Uiso 1 1 calc R
C45 C 0.6134(3) 0.4052(3) 0.12631(15) 0.0618(11) Uani 1 1 d .
H45 H 0.6452 0.4302 0.1061 0.074 Uiso 1 1 calc R
C46 C 0.5225(3) 0.3803(2) 0.11591(12) 0.0482(8) Uani 1 1 d .
H46 H 0.4923 0.3891 0.0885 0.058 Uiso 1 1 calc R
C51 C 0.3029(2) 0.36203(19) 0.08057(9) 0.0380(7) Uani 1 1 d .
C52 C 0.2531(4) 0.3288(3) 0.04533(13) 0.0740(15) Uani 1 1 d .
H52 H 0.251 0.2712 0.0421 0.089 Uiso 1 1 calc R
C53 C 0.2058(6) 0.3781(3) 0.01435(16) 0.123(3) Uani 1 1 d .
H53 H 0.1719 0.354 -0.0096 0.148 Uiso 1 1 calc R
C54 C 0.2083(5) 0.4615(3) 0.01853(15) 0.108(2) Uani 1 1 d .
H54 H 0.176 0.495 -0.0025 0.13 Uiso 1 1 calc R
C55 C 0.2576(4) 0.4961(3) 0.05306(12) 0.0652(12) Uani 1 1 d .
H55 H 0.2612 0.5537 0.0557 0.078 Uiso 1 1 calc R
C56 C 0.3019(3) 0.4469(2) 0.08401(10) 0.0425(8) Uani 1 1 d .
H56 H 0.3329 0.4715 0.1085 0.051 Uiso 1 1 calc R

loop_
_atom_site_aniso_label
_atom_site_aniso_U_11
_atom_site_aniso_U_22
_atom_site_aniso_U_33
_atom_site_aniso_U_23
_atom_site_aniso_U_13
_atom_site_aniso_U_12
Al1 0.0155(4) 0.0325(4) 0.0238(4) -0.0001(3) 0.0022(3) -0.0001(3)
Si2 0.0272(4) 0.0346(4) 0.0207(4) 0.0017(3) 0.0028(3) -0.0017(3)
O1 0.0180(8) 0.0406(11) 0.0225(9) -0.0009(8) 0.0022(7) -0.0005(8)
C2 0.0353(16) 0.0485(19) 0.0468(19) -0.0139(15) 0.0120(14) -0.0125(14)
N3 0.0203(10) 0.0361(12) 0.0244(11) 0.0028(9) 0.0037(8) -0.0005(9)
C4 0.0244(13) 0.0457(17) 0.0298(14) 0.0088(12) 0.0066(11) 0.0021(12)
C5 0.0236(13) 0.0416(16) 0.0291(14) 0.0099(12) 0.0082(11) 0.0026(11)
C6 0.0300(14) 0.0385(16) 0.0304(14) 0.0119(12) 0.0048(11) 0.0011(12)
C7 0.0283(14) 0.0440(17) 0.0384(16) 0.0120(13) 0.0053(12) -0.0025(13)
C8 0.0319(15) 0.0452(18) 0.0448(18) 0.0127(14) 0.0149(13) 0.0062(13)
C9 0.0445(18) 0.0462(19) 0.0398(17) 0.0028(14) 0.0184(14) 0.0032(15)
C10 0.0388(16) 0.0460(18) 0.0323(15) 0.0058(13) 0.0103(13) -0.0018(14)
C11 0.0394(17) 0.0471(19) 0.0407(17) 0.0021(14) 0.0101(14) -0.0023(14)
C12 0.0368(18) 0.063(2) 0.072(3) 0.009(2) 0.0228(18) 0.0118(17)
C13 0.054(2) 0.067(3) 0.048(2) -0.0076(18) 0.0164(17) -0.0166(19)
C14 0.0197(12) 0.0384(15) 0.0283(13) 0.0011(11) 0.0066(10) 0.0016(11)
C15 0.0226(12) 0.0337(14) 0.0267(13) 0.0001(11) 0.0054(10) 0.0023(11)
C16 0.0254(13) 0.0410(16) 0.0363(15) 0.0023(13) 0.0077(11) 0.0051(12)
C17 0.0288(14) 0.0409(17) 0.0377(16) 0.0041(13) 0.0048(12) 0.0083(12)
C18 0.0314(15) 0.0366(15) 0.0314(15) 0.0053(12) 0.0018(12) 0.0049(12)
C19 0.0244(13) 0.0366(15) 0.0248(13) 0.0009(11) 0.0015(10) -0.0001(11)
C20 0.0212(12) 0.0333(14) 0.0245(13) 0.0006(11) 0.0018(10) 0.0011(10)
C21 0.0404(19) 0.064(2) 0.060(2) 0.0179(19) 0.0117(17) 0.0222(17)
O22 0.0209(9) 0.0446(12) 0.0252(9) 0.0082(8) 0.0059(7) 0.0075(8)
C31 0.0290(13) 0.0360(15) 0.0217(12) 0.0030(11) 0.0022(10) -0.0011(11)
C32 0.049(2) 0.050(2) 0.058(2) -0.0117(17) 0.0204(17) -0.0149(16)
C33 0.081(3) 0.044(2) 0.055(2) -0.0095(17) 0.019(2) -0.024(2)
C34 0.071(3) 0.0383(18) 0.0410(19) 0.0019(15) -0.0046(17) 0.0074(17)
C35 0.048(2) 0.054(2) 0.082(3) -0.015(2) 0.002(2) 0.0137(18)
C36 0.0351(17) 0.047(2) 0.068(2) -0.0096(17) 0.0102(16) -0.0023(15)
C41 0.0329(15) 0.0363(16) 0.0321(15) -0.0049(12) 0.0057(12) -0.0036(12)
C42 0.0351(16) 0.0367(16) 0.0397(17) -0.0087(13) 0.0013(13) 0.0018(13)
C43 0.0370(18) 0.050(2) 0.062(2) -0.0184(18) -0.0086(16) 0.0028(15)
C44 0.0339(18) 0.055(2) 0.099(3) -0.031(2) 0.011(2) -0.0133(16)
C45 0.051(2) 0.057(2) 0.082(3) -0.014(2) 0.026(2) -0.0198(19)
C46 0.050(2) 0.053(2) 0.0446(19) -0.0049(16) 0.0157(16) -0.0134(16)
C51 0.056(2) 0.0357(16) 0.0210(13) 0.0029(11) 0.0006(13) 0.0007(14)
C52 0.127(4) 0.042(2) 0.043(2) -0.0034(17) -0.025(2) 0.014(2)
C53 0.221(8) 0.068(3) 0.055(3) -0.013(2) -0.064(4) 0.039(4)
C54 0.201(7) 0.060(3) 0.048(3) 0.002(2) -0.040(3) 0.034(4)
C55 0.110(4) 0.042(2) 0.039(2) 0.0054(16) -0.002(2) 0.008(2)
C56 0.059(2) 0.0417(18) 0.0267(15) 0.0002(13) 0.0045(14) -0.0003(15)

loop_
_atom_type_symbol
_atom_type_description
_atom_type_scat_dispersion_real
_atom_type_scat_dispersion_imag
_atom_type_scat_source
C C 0.0033 0.0016 'International Tables Vol C Tables 4.2.6.8 and 6.1.1.4'
H H 0 0 'International Tables Vol C Tables 4.2.6.8 and 6.1.1.4'
N N 0.0061 0.0033 'International Tables Vol C Tables 4.2.6.8 and 6.1.1.4'
O O 0.0106 0.006 'International Tables Vol C Tables 4.2.6.8 and 6.1.1.4'
Al Al 0.0645 0.0514 'International Tables Vol C Tables 4.2.6.8 and 6.1.1.4'
Si Si 0.0817 0.0704 'International Tables Vol C Tables 4.2.6.8 and 6.1.1.4'

loop_
_geom_angle_atom_site_label_1
_geom_angle_atom_site_label_2
_geom_angle_atom_site_label_3
_geom_angle
_geom_angle_site_symmetry_1
_geom_angle_site_symmetry_3
O22 Al1 O1 124.40(10) . .
O22 Al1 O1 88.03(9) . 2_655
O1 Al1 O1 76.41(10) . 2_655
O22 Al1 C2 116.88(14) . .
O1 Al1 C2 118.41(14) . .
O1 Al1 C2 101.05(12) 2_655 .
O22 Al1 N3 89.21(9) . .
O1 Al1 N3 91.13(9) . .
O1 Al1 N3 162.64(10) 2_655 .
C2 Al1 N3 95.48(12) . .
O22 Al1 Al1 109.16(7) . 2_655
O1 Al1 Al1 39.45(6) . 2_655
O1 Al1 Al1 36.96(6) 2_655 2_655
C2 Al1 Al1 114.73(10) . 2_655
N3 Al1 Al1 129.53(8) . 2_655
C41 Si2 C51 107.88(15) . .
C41 Si2 C19 116.23(13) . .
C51 Si2 C19 105.67(14) . .
C41 Si2 C31 106.15(13) . .
C51 Si2 C31 111.30(13) . .
C19 Si2 C31 109.68(13) . .
Al1 O1 Al1 103.59(10) . 2_655
Al1 O1 H1 124(3) . .
Al1 O1 H1 124(3) 2_655 .
Al1 C2 H2A 109.5 . .
Al1 C2 H2B 109.5 . .
H2A C2 H2B 109.5 . .
Al1 C2 H2C 109.5 . .
H2A C2 H2C 109.5 . .
H2B C2 H2C 109.5 . .
C14 N3 C4 117.4(2) . .
C14 N3 Al1 124.24(19) . .
C4 N3 Al1 117.85(17) . .
N3 C4 C5 115.3(2) . .
N3 C4 H4A 108.5 . .
C5 C4 H4A 108.5 . .
N3 C4 H4B 108.5 . .
C5 C4 H4B 108.5 . .
H4A C4 H4B 107.5 . .
C10 C5 C6 119.7(3) . .
C10 C5 C4 120.8(3) . .
C6 C5 C4 119.4(3) . .
C7 C6 C5 119.1(3) . .
C7 C6 C11 119.4(3) . .
C5 C6 C11 121.5(3) . .
C8 C7 C6 122.3(3) . .
C8 C7 H7 118.9 . .
C6 C7 H7 118.9 . .
C7 C8 C9 117.8(3) . .
C7 C8 C12 120.9(3) . .
C9 C8 C12 121.2(3) . .
C8 C9 C10 121.7(3) . .
C8 C9 H9 119.1 . .
C10 C9 H9 119.1 . .
C5 C10 C9 119.3(3) . .
C5 C10 C13 121.5(3) . .
C9 C10 C13 119.2(3) . .
C6 C11 H11A 109.5 . .
C6 C11 H11B 109.5 . .
H11A C11 H11B 109.5 . .
C6 C11 H11C 109.5 . .
H11A C11 H11C 109.5 . .
H11B C11 H11C 109.5 . .
C8 C12 H12A 109.5 . .
C8 C12 H12B 109.5 . .
H12A C12 H12B 109.5 . .
C8 C12 H12C 109.5 . .
H12A C12 H12C 109.5 . .
H12B C12 H12C 109.5 . .
C10 C13 H13A 109.5 . .
C10 C13 H13B 109.5 . .
H13A C13 H13B 109.5 . .
C10 C13 H13C 109.5 . .
H13A C13 H13C 109.5 . .
H13B C13 H13C 109.5 . .
N3 C14 C15 125.0(2) . .
N3 C14 H14 117.5 . .
C15 C14 H14 117.5 . .
C16 C15 C20 119.3(3) . .
C16 C15 C14 117.9(2) . .
C20 C15 C14 122.7(2) . .
C17 C16 C15 122.1(3) . .
C17 C16 H16 118.9 . .
C15 C16 H16 118.9 . .
C16 C17 C18 117.4(3) . .
C16 C17 C21 121.2(3) . .
C18 C17 C21 121.3(3) . .
C19 C18 C17 123.3(3) . .
C19 C18 H18 118.3 . .
C17 C18 H18 118.3 . .
C18 C19 C20 118.1(3) . .
C18 C19 Si2 121.8(2) . .
C20 C19 Si2 120.1(2) . .
O22 C20 C15 121.6(2) . .
O22 C20 C19 118.7(2) . .
C15 C20 C19 119.7(2) . .
C17 C21 H21A 109.5 . .
C17 C21 H21B 109.5 . .
H21A C21 H21B 109.5 . .
C17 C21 H21C 109.5 . .
H21A C21 H21C 109.5 . .
H21B C21 H21C 109.5 . .
C20 O22 Al1 132.86(17) . .
C32 C31 C36 116.3(3) . .
C32 C31 Si2 122.3(2) . .
C36 C31 Si2 121.4(2) . .
C31 C32 C33 121.6(4) . .
C31 C32 H32 119.2 . .
C33 C32 H32 119.2 . .
C34 C33 C32 121.2(4) . .
C34 C33 H33 119.4 . .
C32 C33 H33 119.4 . .
C35 C34 C33 118.6(4) . .
C35 C34 H34 120.7 . .
C33 C34 H34 120.7 . .
C34 C35 C36 120.3(4) . .
C34 C35 H35 119.8 . .
C36 C35 H35 119.8 . .
C31 C36 C35 122.0(3) . .
C31 C36 H36 119 . .
C35 C36 H36 119 . .
C46 C41 C42 117.7(3) . .
C46 C41 Si2 118.5(2) . .
C42 C41 Si2 123.5(2) . .
C43 C42 C41 120.5(3) . .
C43 C42 H42 119.7 . .
C41 C42 H42 119.7 . .
C44 C43 C42 120.1(4) . .
C44 C43 H43 119.9 . .
C42 C43 H43 119.9 . .
C45 C44 C43 120.2(3) . .
C45 C44 H44 119.9 . .
C43 C44 H44 119.9 . .
C44 C45 C46 119.6(4) . .
C44 C45 H45 120.2 . .
C46 C45 H45 120.2 . .
C45 C46 C41 121.8(4) . .
C45 C46 H46 119.1 . .
C41 C46 H46 119.1 . .
C52 C51 C56 116.8(3) . .
C52 C51 Si2 123.1(3) . .
C56 C51 Si2 119.6(2) . .
C51 C52 C53 121.2(4) . .
C51 C52 H52 119.4 . .
C53 C52 H52 119.4 . .
C54 C53 C52 120.1(5) . .
C54 C53 H53 119.9 . .
C52 C53 H53 119.9 . .
C55 C54 C53 119.8(4) . .
C55 C54 H54 120.1 . .
C53 C54 H54 120.1 . .
C54 C55 C56 119.6(4) . .
C54 C55 H55 120.2 . .
C56 C55 H55 120.2 . .
C55 C56 C51 122.3(3) . .
C55 C56 H56 118.9 . .
C51 C56 H56 118.9 . .

loop_
_geom_bond_atom_site_label_1
_geom_bond_atom_site_label_2
_geom_bond_distance
_geom_bond_site_symmetry_2
Al1 O22 1.795(2) .
Al1 O1 1.820(2) .
Al1 O1 1.923(2) 2_655
Al1 C2 1.965(3) .
Al1 N3 2.074(2) .
Al1 Al1 2.9420(15) 2_655
Si2 C41 1.875(3) .
Si2 C51 1.877(3) .
Si2 C19 1.882(3) .
Si2 C31 1.885(3) .
O1 Al1 1.923(2) 2_655
O1 H1 0.71(4) .
C2 H2A 0.98 .
C2 H2B 0.98 .
C2 H2C 0.98 .
N3 C14 1.284(3) .
N3 C4 1.505(3) .
C4 C5 1.506(4) .
C4 H4A 0.99 .
C4 H4B 0.99 .
C5 C10 1.391(4) .
C5 C6 1.404(4) .
C6 C7 1.386(4) .
C6 C11 1.515(5) .
C7 C8 1.382(5) .
C7 H7 0.95 .
C8 C9 1.386(5) .
C8 C12 1.507(4) .
C9 C10 1.398(4) .
C9 H9 0.95 .
C10 C13 1.518(5) .
C11 H11A 0.98 .
C11 H11B 0.98 .
C11 H11C 0.98 .
C12 H12A 0.98 .
C12 H12B 0.98 .
C12 H12C 0.98 .
C13 H13A 0.98 .
C13 H13B 0.98 .
C13 H13C 0.98 .
C14 C15 1.445(4) .
C14 H14 0.95 .
C15 C16 1.401(4) .
C15 C20 1.412(4) .
C16 C17 1.377(4) .
C16 H16 0.95 .
C17 C18 1.398(4) .
C17 C21 1.525(4) .
C18 C19 1.392(4) .
C18 H18 0.95 .
C19 C20 1.413(4) .
C20 O22 1.327(3) .
C21 H21A 0.98 .
C21 H21B 0.98 .
C21 H21C 0.98 .
C31 C32 1.377(4) .
C31 C36 1.386(4) .
C32 C33 1.387(5) .
C32 H32 0.95 .
C33 C34 1.363(6) .
C33 H33 0.95 .
C34 C35 1.362(6) .
C34 H34 0.95 .
C35 C36 1.391(5) .
C35 H35 0.95 .
C36 H36 0.95 .
C41 C46 1.392(4) .
C41 C42 1.396(4) .
C42 C43 1.392(5) .
C42 H42 0.95 .
C43 C44 1.380(6) .
C43 H43 0.95 .
C44 C45 1.374(7) .
C44 H44 0.95 .
C45 C46 1.382(5) .
C45 H45 0.95 .
C46 H46 0.95 .
C51 C52 1.381(5) .
C51 C56 1.397(5) .
C52 C53 1.397(6) .
C52 H52 0.95 .
C53 C54 1.376(7) .
C53 H53 0.95 .
C54 C55 1.369(6) .
C54 H54 0.95 .
C55 C56 1.380(5) .
C55 H55 0.95 .
C56 H56 0.95 .

loop_
_geom_torsion_atom_site_label_1
_geom_torsion_atom_site_label_2
_geom_torsion_atom_site_label_3
_geom_torsion_atom_site_label_4
_geom_torsion
_geom_torsion_site_symmetry_1
_geom_torsion_site_symmetry_4
O22 Al1 O1 Al1 -78.11(13) . 2_655
O1 Al1 O1 Al1 -0.14(14) 2_655 2_655
C2 Al1 O1 Al1 95.23(14) . 2_655
N3 Al1 O1 Al1 -167.92(10) . 2_655
O22 Al1 N3 C14 15.3(2) . .
O1 Al1 N3 C14 139.7(2) . .
O1 Al1 N3 C14 96.1(4) 2_655 .
C2 Al1 N3 C14 -101.6(3) . .
Al1 Al1 N3 C14 129.8(2) 2_655 .
O22 Al1 N3 C4 -173.3(2) . .
O1 Al1 N3 C4 -49.0(2) . .
O1 Al1 N3 C4 -92.5(4) 2_655 .
C2 Al1 N3 C4 69.7(2) . .
Al1 Al1 N3 C4 -58.9(2) 2_655 .
C14 N3 C4 C5 9.4(4) . .
Al1 N3 C4 C5 -162.5(2) . .
N3 C4 C5 C10 -94.6(3) . .
N3 C4 C5 C6 80.8(3) . .
C10 C5 C6 C7 1.1(4) . .
C4 C5 C6 C7 -174.4(3) . .
C10 C5 C6 C11 -179.8(3) . .
C4 C5 C6 C11 4.7(4) . .
C5 C6 C7 C8 1.0(4) . .
C11 C6 C7 C8 -178.2(3) . .
C6 C7 C8 C9 -2.1(5) . .
C6 C7 C8 C12 177.2(3) . .
C7 C8 C9 C10 1.2(5) . .
C12 C8 C9 C10 -178.0(3) . .
C6 C5 C10 C9 -1.9(4) . .
C4 C5 C10 C9 173.5(3) . .
C6 C5 C10 C13 179.0(3) . .
C4 C5 C10 C13 -5.6(5) . .
C8 C9 C10 C5 0.8(5) . .
C8 C9 C10 C13 179.9(3) . .
C4 N3 C14 C15 -177.2(3) . .
Al1 N3 C14 C15 -5.9(4) . .
N3 C14 C15 C16 175.2(3) . .
N3 C14 C15 C20 -3.1(5) . .
C20 C15 C16 C17 0.4(5) . .
C14 C15 C16 C17 -177.9(3) . .
C15 C16 C17 C18 -0.3(5) . .
C15 C16 C17 C21 178.5(3) . .
C16 C17 C18 C19 -0.3(5) . .
C21 C17 C18 C19 -179.0(3) . .
C17 C18 C19 C20 0.6(5) . .
C17 C18 C19 Si2 176.7(2) . .
C41 Si2 C19 C18 117.0(3) . .
C51 Si2 C19 C18 -2.5(3) . .
C31 Si2 C19 C18 -122.6(2) . .
C41 Si2 C19 C20 -67.0(3) . .
C51 Si2 C19 C20 173.5(2) . .
C31 Si2 C19 C20 53.4(3) . .
C16 C15 C20 O22 178.2(3) . .
C14 C15 C20 O22 -3.5(4) . .
C16 C15 C20 C19 -0.1(4) . .
C14 C15 C20 C19 178.2(3) . .
C18 C19 C20 O22 -178.8(3) . .
Si2 C19 C20 O22 5.1(4) . .
C18 C19 C20 C15 -0.4(4) . .
Si2 C19 C20 C15 -176.6(2) . .
C15 C20 O22 Al1 22.8(4) . .
C19 C20 O22 Al1 -158.9(2) . .
O1 Al1 O22 C20 -115.4(2) . .
O1 Al1 O22 C20 172.6(2) 2_655 .
C2 Al1 O22 C20 71.2(3) . .
N3 Al1 O22 C20 -24.6(3) . .
Al1 Al1 O22 C20 -156.6(2) 2_655 .
C41 Si2 C31 C32 155.0(3) . .
C51 Si2 C31 C32 -87.9(3) . .
C19 Si2 C31 C32 28.7(3) . .
C41 Si2 C31 C36 -23.0(3) . .
C51 Si2 C31 C36 94.1(3) . .
C19 Si2 C31 C36 -149.3(3) . .
C36 C31 C32 C33 0.2(5) . .
Si2 C31 C32 C33 -177.9(3) . .
C31 C32 C33 C34 -0.1(6) . .
C32 C33 C34 C35 0.2(6) . .
C33 C34 C35 C36 -0.5(6) . .
C32 C31 C36 C35 -0.4(6) . .
Si2 C31 C36 C35 177.7(3) . .
C34 C35 C36 C31 0.6(7) . .
C51 Si2 C41 C46 -30.5(3) . .
C19 Si2 C41 C46 -148.9(3) . .
C31 Si2 C41 C46 88.9(3) . .
C51 Si2 C41 C42 156.2(3) . .
C19 Si2 C41 C42 37.8(3) . .
C31 Si2 C41 C42 -84.4(3) . .
C46 C41 C42 C43 -1.0(5) . .
Si2 C41 C42 C43 172.3(3) . .
C41 C42 C43 C44 -0.1(5) . .
C42 C43 C44 C45 0.8(6) . .
C43 C44 C45 C46 -0.4(6) . .
C44 C45 C46 C41 -0.8(6) . .
C42 C41 C46 C45 1.5(5) . .
Si2 C41 C46 C45 -172.2(3) . .
C41 Si2 C51 C52 139.1(4) . .
C19 Si2 C51 C52 -96.0(4) . .
C31 Si2 C51 C52 23.0(4) . .
C41 Si2 C51 C56 -49.4(3) . .
C19 Si2 C51 C56 75.6(3) . .
C31 Si2 C51 C56 -165.4(3) . .
C56 C51 C52 C53 1.3(8) . .
Si2 C51 C52 C53 173.1(5) . .
C51 C52 C53 C54 0.1(11) . .
C52 C53 C54 C55 0.2(12) . .
C53 C54 C55 C56 -2.0(10) . .
C54 C55 C56 C51 3.6(7) . .
C52 C51 C56 C55 -3.1(6) . .
Si2 C51 C56 C55 -175.2(3) . .

loop_
_platon_squeeze_void_nr
_platon_squeeze_void_average_x
_platon_squeeze_void_average_y
_platon_squeeze_void_average_z
_platon_squeeze_void_volume
_platon_squeeze_void_count_electrons
_platon_squeeze_void_content
1 -0.008 0.007 0.000 978 96 ' '
2 0.000 0.177 0.250 14 1 ' '
3 0.140 0.283 0.500 978 96 ' '
4 0.000 0.823 0.750 15 1 ' '
5 0.061 0.258 0.296 6 0 ' '
6 0.061 0.742 0.796 6 0 ' '
7 0.155 0.327 0.313 8 1 ' '
8 0.155 0.673 0.813 8 1 ' '
9 0.348 0.825 0.188 8 0 ' '
10 0.348 0.175 0.688 8 0 ' '
11 0.447 0.748 0.209 7 1 ' '
12 0.447 0.252 0.709 7 1 ' '
13 0.504 0.672 0.253 12 1 ' '
14 0.504 0.328 0.753 13 1 ' '
15 0.561 0.758 0.296 6 0 ' '
16 0.561 0.242 0.796 6 0 ' '
17 0.655 0.827 0.313 8 1 ' '
18 0.655 0.173 0.813 8 1 ' '
19 0.848 0.325 0.188 8 0 ' '
20 0.848 0.675 0.688 8 0 ' '
21 0.942 0.256 0.205 5 0 ' '
22 0.942 0.744 0.705 5 0 ' '
